data_4074804
loop_
_publ_author_name
'Dubs, Christian'
'Yamamoto, Toshiki'
'Inagaki, Akiko'
'Akita, Munetaka'

_publ_section_title
;
 Synthesis of a Library of Iridium-Containing Dinuclear Complexes with
 Bridging PNNN and PNNP Ligands (BL), [LM(\m-BL)M'L']BF4.
 2. Preparation, Basic Coordination Properties, and Reactivity of the
 Carbonyl Complexes
;
_journal_coden_ASTM ORGND7
_journal_issue 6
_journal_name_full Organometallics
_journal_page_first 1359
_journal_page_last 1367
_journal_paper_doi 10.1021/om050897e
_journal_volume 25
_journal_year 2006
_chemical_formula_moiety 'C52 H48 B2 Cl12 F8 Ir2 N2 O4 P2 '
_chemical_formula_sum 'C52 H48 B2 Cl12 F8 Ir2 N2 O4 P2'
_chemical_formula_weight 1810.39
_space_group_IT_number 2
_symmetry_cell_setting triclinic
_symmetry_Int_Tables_number 2
_symmetry_space_group_name_Hall '-P 1'
_symmetry_space_group_name_H-M 'P -1'
_cell_angle_alpha 105.27(2)
_cell_angle_beta 106.60(2)
_cell_angle_gamma 98.09(2)
_cell_formula_units_Z 2
_cell_length_a 13.235(7)
_cell_length_b 14.245(9)
_cell_length_c 19.86(1)
_cell_measurement_reflns_used 26061
_cell_measurement_temperature 213
_cell_measurement_theta_max 27.5
_cell_measurement_theta_min 3.0
_cell_volume 3366(3)
_computing_cell_refinement PROCESS-AUTO
_computing_data_collection PROCESS-AUTO
_computing_data_reduction 'teXsan Ver. 1.11'
_computing_publication_material 'teXsan Ver. 1.11'
_computing_structure_refinement SHELXL97
_computing_structure_solution SAPI91
_diffrn_ambient_temperature 213
_diffrn_detector_area_resol_mean 10.00
_diffrn_measurement_device_type 'Rigaku RAXIS-IV Imaging Plate'
_diffrn_measurement_method \w
_diffrn_radiation_type 'Mo K\a'
_diffrn_radiation_wavelength 0.7107
_diffrn_reflns_av_R_equivalents 0.063
_diffrn_reflns_limit_h_max 17
_diffrn_reflns_limit_h_min -17
_diffrn_reflns_limit_k_max 18
_diffrn_reflns_limit_k_min -18
_diffrn_reflns_limit_l_max 25
_diffrn_reflns_limit_l_min -25
_diffrn_reflns_number 21506
_diffrn_reflns_theta_max 27.47
_exptl_absorpt_coefficient_mu 4.548
_exptl_absorpt_correction_T_max 0.635
_exptl_absorpt_correction_T_min 0.361
_exptl_absorpt_correction_type multi-scan
_exptl_absorpt_process_details '(Higashi, 1995)'
_exptl_crystal_colour unknown
_exptl_crystal_density_diffrn 1.786
_exptl_crystal_density_method 'not measured'
_exptl_crystal_description unknown
_exptl_crystal_size_max 0.100
_exptl_crystal_size_mid 0.100
_exptl_crystal_size_min 0.100
_refine_diff_density_max 1.39
_refine_diff_density_min -3.17
_refine_ls_extinction_coef 0.0000
_refine_ls_extinction_expression Fc^*^=kFc[1+0.001xFc^2^\l^3^/sin(2\q)]^-1/4^
_refine_ls_extinction_method SHELXL
_refine_ls_goodness_of_fit_ref 1.033
_refine_ls_hydrogen_treatment noref
_refine_ls_number_parameters 757
_refine_ls_number_reflns 8941
_refine_ls_R_factor_gt 0.0622
_refine_ls_shift/su_max -0.0030
_refine_ls_structure_factor_coef Fsqd
_refine_ls_weighting_details 'w = 1/[\s^2^(Fo^2^) + (0.1000P)^2^+0.0000P] where P=(Fo^2^+2Fc^2^)/3'
_refine_ls_weighting_scheme calc
_refine_ls_wR_factor_ref 0.1691
_reflns_number_gt 8941
_reflns_number_total 13065
_reflns_threshold_expression >2.0sigma(I)
_cod_data_source_file om050897esi20051018_030506.cif
_cod_data_source_block compound_6
_cod_original_sg_symbol_H-M 'P -1         '
_cod_original_formula_sum 'C52 H48 B2 Cl12 F8 Ir2 N2 O4 P2 '
_cod_database_code 4074804

loop_
_symmetry_equiv_pos_as_xyz
x,y,z
-x,-y,-z

loop_
_atom_site_label
_atom_site_type_symbol
_atom_site_fract_x
_atom_site_fract_y
_atom_site_fract_z
_atom_site_U_iso_or_equiv
_atom_site_adp_type
_atom_site_occupancy
_atom_site_calc_flag
Ir(1) Ir 0.52165(3) 0.26946(2) 0.67036(2) 0.0383(1) Uani 1.00 d
Ir(2) Ir 0.97347(3) 0.69339(2) 0.85458(2) 0.0400(1) Uani 1.00 d
Cl(1) Cl 0.6281(2) 0.5745(2) 0.5099(2) 0.0661(7) Uani 1.00 d
Cl(2) Cl 0.7311(3) 0.4077(3) 0.5008(2) 0.0833(9) Uani 1.00 d
Cl(3) Cl 0.6742(3) 0.4840(3) 0.3777(2) 0.094(1) Uani 1.00 d
Cl(4) Cl 0.9106(4) 0.3227(4) 0.6246(3) 0.126(2) Uani 1.00 d
Cl(5) Cl 0.9690(5) 0.1442(4) 0.5610(3) 0.137(2) Uani 1.00 d
Cl(6) Cl 1.1335(4) 0.3124(5) 0.6629(4) 0.170(3) Uani 1.00 d
Cl(7) Cl 0.2778(4) 0.3333(4) 0.9686(3) 0.131(2) Uani 1.00 d
Cl(8) Cl 0.1652(6) 0.4883(5) 0.9608(3) 0.156(2) Uani 1.00 d
Cl(9) Cl 0.2926(5) 0.4461(7) 0.8709(4) 0.182(3) Uani 1.00 d
Cl(10) Cl 0.5709(5) 0.6626(5) 0.8629(4) 0.164(3) Uani 1.00 d
Cl(11) Cl 0.5371(9) 0.8552(5) 0.8760(6) 0.249(5) Uani 1.00 d
Cl(12) Cl 0.3652(5) 0.6924(8) 0.8039(3) 0.232(5) Uani 1.00 d
P(1) P 0.5071(2) 0.1458(2) 0.7286(1) 0.0374(5) Uani 1.00 d
P(2) P 1.0036(2) 0.7969(2) 0.7844(1) 0.0376(5) Uani 1.00 d
F(1) F 0.3793(7) 0.1366(5) 0.2732(5) 0.100(3) Uani 1.00 d
F(2) F 0.4062(9) 0.3014(5) 0.3228(5) 0.121(4) Uani 1.00 d
F(3) F 0.5022(8) 0.2174(8) 0.3863(7) 0.145(5) Uani 1.00 d
F(4) F 0.3286(10) 0.203(1) 0.3671(7) 0.162(5) Uani 1.00 d
F(5) F 0.994(1) 0.825(1) 1.1278(7) 0.170(5) Uani 1.00 d
F(6) F 1.103(1) 0.9075(9) 1.2431(8) 0.184(6) Uani 1.00 d
F(7) F 1.135(1) 0.784(1) 1.188(1) 0.37(2) Uani 1.00 d
F(8) F 1.004(2) 0.765(2) 1.2091(9) 0.42(2) Uani 1.00 d
O(01A) O 0.4311(7) 0.4214(6) 0.7572(5) 0.071(2) Uani 1.00 d
O(01B) O 1.0641(7) 0.5289(6) 0.7796(5) 0.072(2) Uani 1.00 d
O(02A) O 0.3150(7) 0.2171(6) 0.5332(5) 0.074(2) Uani 1.00 d
O(02B) O 1.1473(7) 0.7323(8) 1.0063(5) 0.093(3) Uani 1.00 d
N(1) N 0.5865(6) 0.1624(5) 0.6085(5) 0.044(2) Uani 1.00 d
N(2) N 0.9088(6) 0.8160(5) 0.8999(4) 0.042(2) Uani 1.00 d
C(1) C 0.6583(7) 0.3808(6) 0.6752(5) 0.037(2) Uani 1.00 d
C(01A) C 0.4659(8) 0.3632(8) 0.7240(6) 0.054(3) Uani 1.00 d
C(01B) C 1.0291(8) 0.5913(8) 0.8090(6) 0.053(2) Uani 1.00 d
C(2) C 0.6920(7) 0.3445(6) 0.7380(5) 0.042(2) Uani 1.00 d
C(02A) C 0.3911(9) 0.2382(7) 0.5838(7) 0.054(3) Uani 1.00 d
C(02B) C 1.0880(8) 0.7190(8) 0.9490(7) 0.055(2) Uani 1.00 d
C(3) C 0.7227(7) 0.4099(7) 0.8179(5) 0.043(2) Uani 1.00 d
C(4) C 0.8366(8) 0.4798(7) 0.8442(5) 0.048(2) Uani 1.00 d
C(5) C 0.8304(7) 0.5875(6) 0.8502(5) 0.042(2) Uani 1.00 d
C(6) C 0.8025(6) 0.6217(6) 0.7866(5) 0.036(2) Uani 1.00 d
C(7) C 0.7714(8) 0.5553(6) 0.7074(5) 0.042(2) Uani 1.00 d
C(8) C 0.6543(7) 0.4872(6) 0.6810(5) 0.039(2) Uani 1.00 d
C(11A) C 0.6202(7) 0.0903(6) 0.6345(5) 0.039(2) Uani 1.00 d
C(11B) C 0.8822(7) 0.8796(6) 0.8619(5) 0.042(2) Uani 1.00 d
C(12A) C 0.6649(9) 0.0219(8) 0.5940(7) 0.059(3) Uani 1.00 d
C(12B) C 0.8498(8) 0.9639(8) 0.8931(6) 0.053(2) Uani 1.00 d
C(13A) C 0.674(1) 0.0299(8) 0.5281(7) 0.069(3) Uani 1.00 d
C(13B) C 0.841(1) 0.9807(8) 0.9638(7) 0.066(3) Uani 1.00 d
C(14A) C 0.636(1) 0.1038(8) 0.5006(6) 0.062(3) Uani 1.00 d
C(14B) C 0.8678(8) 0.9133(8) 1.0014(6) 0.053(2) Uani 1.00 d
C(15A) C 0.5927(9) 0.1667(7) 0.5422(6) 0.052(2) Uani 1.00 d
C(15B) C 0.8992(8) 0.8324(8) 0.9686(6) 0.050(2) Uani 1.00 d
C(16A) C 0.6119(7) 0.0857(6) 0.7069(5) 0.040(2) Uani 1.00 d
C(16B) C 0.8913(8) 0.8581(7) 0.7860(5) 0.046(2) Uani 1.00 d
C(21A) C 0.5439(7) 0.1767(7) 0.8293(5) 0.041(2) Uani 1.00 d
C(21B) C 0.9899(7) 0.7399(6) 0.6872(5) 0.040(2) Uani 1.00 d
C(22A) C 0.5239(10) 0.2620(8) 0.8706(6) 0.061(3) Uani 1.00 d
C(22B) C 1.0676(9) 0.6839(8) 0.6757(6) 0.053(2) Uani 1.00 d
C(23A) C 0.547(1) 0.2833(9) 0.9469(6) 0.069(3) Uani 1.00 d
C(23B) C 1.060(1) 0.6361(8) 0.6033(7) 0.065(3) Uani 1.00 d
C(24A) C 0.5900(10) 0.218(1) 0.9805(6) 0.074(4) Uani 1.00 d
C(24B) C 0.981(1) 0.6451(9) 0.5444(6) 0.065(3) Uani 1.00 d
C(25A) C 0.6096(10) 0.133(1) 0.9403(7) 0.075(4) Uani 1.00 d
C(25B) C 0.9078(9) 0.7008(10) 0.5563(6) 0.064(3) Uani 1.00 d
C(26A) C 0.5881(9) 0.1132(9) 0.8655(6) 0.058(3) Uani 1.00 d
C(26B) C 0.9122(8) 0.7472(8) 0.6278(5) 0.051(2) Uani 1.00 d
C(31A) C 0.3818(8) 0.0494(7) 0.6917(5) 0.042(2) Uani 1.00 d
C(31B) C 1.1248(7) 0.9000(7) 0.8213(5) 0.040(2) Uani 1.00 d
C(32A) C 0.3810(8) -0.0467(7) 0.6962(5) 0.048(2) Uani 1.00 d
C(32B) C 1.1212(8) 0.9833(7) 0.7972(5) 0.047(2) Uani 1.00 d
C(33A) C 0.2829(10) -0.1182(8) 0.6678(6) 0.061(3) Uani 1.00 d
C(33B) C 1.2135(9) 1.0616(8) 0.8246(6) 0.056(3) Uani 1.00 d
C(34A) C 0.1869(10) -0.0954(8) 0.6337(6) 0.063(3) Uani 1.00 d
C(34B) C 1.3084(10) 1.0560(9) 0.8724(6) 0.063(3) Uani 1.00 d
C(35A) C 0.1868(8) -0.0003(9) 0.6312(6) 0.058(3) Uani 1.00 d
C(35B) C 1.3111(9) 0.9740(9) 0.8966(6) 0.063(3) Uani 1.00 d
C(36A) C 0.2845(8) 0.0718(8) 0.6590(6) 0.052(2) Uani 1.00 d
C(36B) C 1.2203(7) 0.8954(8) 0.8707(6) 0.048(2) Uani 1.00 d
C(41) C 0.636(1) 0.4635(10) 0.4513(7) 0.068(3) Uani 1.00 d
C(42) C 1.000(1) 0.249(1) 0.6396(8) 0.090(4) Uani 1.00 d
C(43) C 0.209(1) 0.397(1) 0.9117(8) 0.086(4) Uani 1.00 d
C(44) C 0.501(1) 0.731(1) 0.8200(8) 0.089(5) Uani 1.00 d
B(1) B 0.410(1) 0.2178(10) 0.3400(7) 0.057(3) Uani 1.00 d
B(2) B 1.062(1) 0.821(1) 1.1911(9) 0.080(5) Uani 1.00 d
H(1) H 0.6884 0.3541 0.6378 0.0446 Uiso 1.00 calc
H(2) H 0.7402 0.3005 0.7322 0.0512 Uiso 1.00 calc
H(3) H 0.6702 0.4492 0.8223 0.0534 Uiso 1.00 calc
H(4) H 0.7213 0.3684 0.8493 0.0534 Uiso 1.00 calc
H(5) H 0.8795 0.4765 0.8906 0.0597 Uiso 1.00 calc
H(6) H 0.8712 0.4563 0.8084 0.0597 Uiso 1.00 calc
H(7) H 0.7986 0.6161 0.8864 0.0520 Uiso 1.00 calc
H(8) H 0.7574 0.6683 0.7911 0.0435 Uiso 1.00 calc
H(9) H 0.7749 0.5955 0.6761 0.0510 Uiso 1.00 calc
H(10) H 0.8222 0.5137 0.7041 0.0510 Uiso 1.00 calc
H(11) H 0.6113 0.4903 0.6342 0.0486 Uiso 1.00 calc
H(12) H 0.6189 0.5110 0.7164 0.0486 Uiso 1.00 calc
H(13) H 0.6875 -0.0309 0.6120 0.0744 Uiso 1.00 calc
H(14) H 0.7071 -0.0140 0.4999 0.0822 Uiso 1.00 calc
H(15) H 0.6407 0.1098 0.4547 0.0726 Uiso 1.00 calc
H(16) H 0.5646 0.2172 0.5236 0.0639 Uiso 1.00 calc
H(17) H 0.6803 0.1178 0.7456 0.0493 Uiso 1.00 calc
H(18) H 0.5950 0.0169 0.7048 0.0493 Uiso 1.00 calc
H(19) H 0.4912 0.3065 0.8455 0.0725 Uiso 1.00 calc
H(20) H 0.5335 0.3435 0.9760 0.0821 Uiso 1.00 calc
H(21) H 0.6065 0.2317 1.0331 0.0884 Uiso 1.00 calc
H(22) H 0.6401 0.0880 0.9653 0.0910 Uiso 1.00 calc
H(23) H 0.6051 0.0533 0.8375 0.0701 Uiso 1.00 calc
H(24) H 0.4484 -0.0631 0.7180 0.0567 Uiso 1.00 calc
H(25) H 0.2828 -0.1850 0.6735 0.0734 Uiso 1.00 calc
H(26) H 0.1197 -0.1465 0.6117 0.0767 Uiso 1.00 calc
H(27) H 0.1191 0.0163 0.6099 0.0728 Uiso 1.00 calc
H(28) H 0.2854 0.1385 0.6560 0.0620 Uiso 1.00 calc
H(29) H 0.8335 1.0106 0.8668 0.0641 Uiso 1.00 calc
H(30) H 0.8180 1.0378 0.9864 0.0780 Uiso 1.00 calc
H(31) H 0.8654 0.9254 1.0507 0.0645 Uiso 1.00 calc
H(32) H 0.9147 0.7841 0.9944 0.0611 Uiso 1.00 calc
H(33) H 0.9032 0.9182 0.7735 0.0556 Uiso 1.00 calc
H(34) H 0.8244 0.8144 0.7489 0.0556 Uiso 1.00 calc
H(35) H 1.1237 0.6789 0.7174 0.0652 Uiso 1.00 calc
H(36) H 1.1119 0.5964 0.5943 0.0756 Uiso 1.00 calc
H(37) H 0.9786 0.6115 0.4945 0.0789 Uiso 1.00 calc
H(38) H 0.8529 0.7079 0.5142 0.0781 Uiso 1.00 calc
H(39) H 0.8591 0.7843 0.6366 0.0621 Uiso 1.00 calc
H(40) H 1.0553 0.9868 0.7618 0.0564 Uiso 1.00 calc
H(41) H 1.2096 1.1215 0.8103 0.0670 Uiso 1.00 calc
H(42) H 1.3738 1.1083 0.8885 0.0765 Uiso 1.00 calc
H(43) H 1.3770 0.9726 0.9332 0.0770 Uiso 1.00 calc
H(44) H 1.2236 0.8382 0.8881 0.0588 Uiso 1.00 calc
H(45) H 0.5627 0.4184 0.4309 0.0835 Uiso 1.00 calc
H(46) H 0.9934 0.2233 0.6799 0.1088 Uiso 1.00 calc
H(47) H 0.1454 0.3485 0.8719 0.1037 Uiso 1.00 calc
H(48) H 0.5123 0.7248 0.7731 0.1049 Uiso 1.00 calc

loop_
_atom_site_aniso_label
_atom_site_aniso_U_11
_atom_site_aniso_U_22
_atom_site_aniso_U_33
_atom_site_aniso_U_12
_atom_site_aniso_U_13
_atom_site_aniso_U_23
Ir(1) 0.0440(2) 0.0331(2) 0.0387(2) 0.0062(2) 0.0137(2) 0.0148(1)
Ir(2) 0.0409(2) 0.0380(2) 0.0397(2) 0.0061(2) 0.0143(2) 0.0111(2)
Cl(1) 0.067(2) 0.062(2) 0.071(2) 0.008(1) 0.025(1) 0.026(1)
Cl(2) 0.100(2) 0.095(2) 0.078(2) 0.040(2) 0.034(2) 0.051(2)
Cl(3) 0.120(3) 0.127(3) 0.062(2) 0.047(3) 0.042(2) 0.052(2)
Cl(4) 0.116(4) 0.154(4) 0.117(4) 0.075(3) 0.035(3) 0.041(3)
Cl(5) 0.162(5) 0.129(4) 0.105(3) 0.051(4) 0.034(3) 0.015(3)
Cl(6) 0.088(3) 0.182(6) 0.186(6) 0.028(4) 0.021(4) -0.002(5)
Cl(7) 0.121(4) 0.148(4) 0.171(5) 0.060(3) 0.063(4) 0.097(4)
Cl(8) 0.224(6) 0.180(5) 0.114(4) 0.126(5) 0.085(4) 0.056(4)
Cl(9) 0.167(5) 0.319(9) 0.152(5) 0.092(6) 0.099(5) 0.155(6)
Cl(10) 0.192(6) 0.186(6) 0.151(5) 0.134(5) 0.058(5) 0.068(4)
Cl(11) 0.41(1) 0.100(4) 0.33(1) 0.040(6) 0.29(1) 0.055(5)
Cl(12) 0.105(4) 0.44(1) 0.087(4) 0.118(6) 0.011(3) -0.027(5)
P(1) 0.043(1) 0.034(1) 0.039(1) 0.0075(9) 0.016(1) 0.0167(9)
P(2) 0.039(1) 0.036(1) 0.038(1) 0.0058(9) 0.0149(10) 0.0119(9)
F(1) 0.120(7) 0.065(4) 0.093(6) 0.037(5) 0.013(5) 0.010(4)
F(2) 0.20(1) 0.054(4) 0.109(7) 0.041(6) 0.036(7) 0.044(4)
F(3) 0.101(7) 0.142(9) 0.149(10) 0.061(7) -0.022(7) 0.032(7)
F(4) 0.145(10) 0.21(1) 0.17(1) 0.038(9) 0.107(9) 0.068(10)
F(5) 0.16(1) 0.23(1) 0.128(9) 0.07(1) 0.006(8) 0.106(10)
F(6) 0.17(1) 0.108(8) 0.19(1) 0.030(8) -0.036(10) -0.001(8)
F(7) 0.18(2) 0.22(2) 0.42(3) 0.13(1) -0.16(2) -0.11(2)
F(8) 0.40(3) 0.52(4) 0.16(1) -0.31(3) -0.06(2) 0.20(2)
O(01A) 0.073(5) 0.069(5) 0.093(6) 0.035(4) 0.046(5) 0.034(5)
O(01B) 0.089(6) 0.058(4) 0.082(6) 0.036(4) 0.043(5) 0.018(4)
O(02A) 0.061(5) 0.072(5) 0.061(5) 0.000(4) -0.017(4) 0.025(4)
O(02B) 0.063(5) 0.132(9) 0.057(5) 0.020(6) -0.009(5) 0.021(5)
N(1) 0.043(4) 0.037(4) 0.053(5) 0.002(3) 0.018(4) 0.017(3)
N(2) 0.052(5) 0.040(4) 0.035(4) 0.011(3) 0.019(4) 0.011(3)
C(1) 0.038(4) 0.033(4) 0.040(4) 0.005(3) 0.018(4) 0.010(4)
C(01A) 0.052(6) 0.047(5) 0.068(7) 0.012(5) 0.013(5) 0.031(5)
C(01B) 0.042(5) 0.063(6) 0.051(6) 0.002(5) 0.018(5) 0.018(5)
C(2) 0.047(5) 0.039(4) 0.042(5) 0.008(4) 0.015(4) 0.017(4)
C(02A) 0.068(7) 0.037(5) 0.070(7) 0.015(5) 0.034(6) 0.023(5)
C(02B) 0.044(6) 0.054(6) 0.064(7) 0.008(5) 0.023(5) 0.014(5)
C(3) 0.047(5) 0.049(5) 0.033(4) 0.003(4) 0.013(4) 0.016(4)
C(4) 0.053(6) 0.044(5) 0.045(5) 0.001(4) 0.010(4) 0.023(4)
C(5) 0.033(4) 0.040(4) 0.049(5) -0.004(4) 0.015(4) 0.012(4)
C(6) 0.021(4) 0.040(4) 0.035(4) -0.004(3) 0.005(3) 0.005(4)
C(7) 0.051(5) 0.036(4) 0.039(5) 0.003(4) 0.016(4) 0.017(4)
C(8) 0.046(5) 0.030(4) 0.039(4) 0.001(4) 0.010(4) 0.015(3)
C(11A) 0.049(5) 0.029(4) 0.043(5) 0.012(4) 0.020(4) 0.010(4)
C(11B) 0.034(4) 0.034(4) 0.050(5) 0.006(4) 0.011(4) 0.005(4)
C(12A) 0.066(7) 0.042(5) 0.071(7) 0.006(5) 0.033(6) 0.014(5)
C(12B) 0.049(6) 0.053(5) 0.058(6) 0.019(5) 0.023(5) 0.012(5)
C(13A) 0.084(8) 0.050(6) 0.074(8) 0.009(6) 0.047(7) 0.003(6)
C(13B) 0.085(8) 0.054(6) 0.060(7) 0.024(6) 0.030(7) 0.009(5)
C(14A) 0.088(8) 0.045(5) 0.046(6) 0.001(5) 0.033(6) -0.002(5)
C(14B) 0.056(6) 0.058(6) 0.042(5) 0.009(5) 0.022(5) 0.004(4)
C(15A) 0.067(7) 0.044(5) 0.044(5) 0.007(5) 0.020(5) 0.012(4)
C(15B) 0.050(6) 0.057(6) 0.045(5) 0.010(5) 0.025(5) 0.014(5)
C(16A) 0.036(4) 0.038(4) 0.048(5) 0.009(4) 0.015(4) 0.015(4)
C(16B) 0.056(6) 0.040(4) 0.049(5) 0.017(4) 0.019(5) 0.021(4)
C(21A) 0.040(5) 0.047(5) 0.039(5) 0.005(4) 0.015(4) 0.018(4)
C(21B) 0.039(5) 0.040(4) 0.039(5) 0.000(4) 0.017(4) 0.009(4)
C(22A) 0.084(8) 0.054(6) 0.047(6) 0.011(6) 0.029(6) 0.016(5)
C(22B) 0.065(7) 0.058(6) 0.045(5) 0.021(5) 0.025(5) 0.018(5)
C(23A) 0.088(9) 0.074(7) 0.039(6) 0.008(7) 0.031(6) 0.006(5)
C(23B) 0.079(8) 0.057(6) 0.071(8) 0.024(6) 0.047(7) 0.013(6)
C(24A) 0.061(7) 0.11(1) 0.033(5) 0.000(7) 0.004(5) 0.022(6)
C(24B) 0.083(8) 0.065(7) 0.044(6) 0.007(6) 0.027(6) 0.009(5)
C(25A) 0.063(7) 0.12(1) 0.050(7) 0.018(7) 0.013(6) 0.047(7)
C(25B) 0.047(6) 0.090(8) 0.049(6) 0.005(6) 0.021(5) 0.013(6)
C(26A) 0.056(6) 0.072(7) 0.047(6) 0.020(5) 0.012(5) 0.025(5)
C(26B) 0.053(6) 0.061(6) 0.043(5) 0.016(5) 0.021(5) 0.015(5)
C(31A) 0.047(5) 0.043(5) 0.039(5) 0.010(4) 0.016(4) 0.016(4)
C(31B) 0.037(5) 0.044(5) 0.042(5) 0.009(4) 0.020(4) 0.011(4)
C(32A) 0.058(6) 0.036(4) 0.045(5) 0.000(4) 0.016(5) 0.014(4)
C(32B) 0.050(5) 0.048(5) 0.036(5) 0.003(4) 0.010(4) 0.013(4)
C(33A) 0.075(8) 0.044(5) 0.060(7) 0.000(5) 0.027(6) 0.015(5)
C(33B) 0.061(7) 0.048(5) 0.052(6) -0.003(5) 0.018(5) 0.015(5)
C(34A) 0.066(7) 0.052(6) 0.061(7) -0.010(5) 0.017(6) 0.019(5)
C(34B) 0.066(7) 0.061(6) 0.055(6) -0.006(6) 0.027(6) 0.012(5)
C(35A) 0.037(5) 0.075(7) 0.058(6) 0.003(5) 0.011(5) 0.025(6)
C(35B) 0.047(6) 0.080(8) 0.054(6) -0.002(5) 0.013(5) 0.021(6)
C(36A) 0.051(6) 0.051(5) 0.059(6) 0.006(5) 0.020(5) 0.029(5)
C(36B) 0.036(5) 0.058(6) 0.053(6) 0.005(4) 0.015(4) 0.024(5)
C(41) 0.072(8) 0.082(8) 0.057(7) 0.015(7) 0.025(6) 0.031(6)
C(42) 0.076(9) 0.12(1) 0.074(9) 0.037(9) 0.013(8) 0.032(8)
C(43) 0.081(9) 0.11(1) 0.077(9) 0.024(8) 0.032(8) 0.034(8)
C(44) 0.14(1) 0.10(1) 0.077(9) 0.06(1) 0.070(10) 0.045(8)
B(1) 0.052(7) 0.058(7) 0.055(7) 0.013(6) 0.004(6) 0.023(6)
B(2) 0.067(9) 0.10(1) 0.071(10) 0.008(9) -0.005(8) 0.057(10)

loop_
_atom_type_symbol
_atom_type_description
_atom_type_scat_dispersion_real
_atom_type_scat_dispersion_imag
_atom_type_scat_source
C C 0.003 0.002
;International Tables for Crystallography
(1992, Vol. C, Tables 4.2.6.8 and 6.1.1.4)
;
H H 0.000 0.000
;International Tables for Crystallography
(1992, Vol. C, Table 6.1.1.4)
;
O O 0.011 0.006
;International Tables for Crystallography
(1992, Vol. C, Tables 4.2.6.8 and 6.1.1.4)
;
N N 0.006 0.003
;International Tables for Crystallography
(1992, Vol. C, Tables 4.2.6.8 and 6.1.1.4)
;
B B 0.001 0.001
;International Tables for Crystallography
(1992, Vol. C, Tables 4.2.6.8 and 6.1.1.4)
;
F F 0.017 0.010
;International Tables for Crystallography
(1992, Vol. C, Tables 4.2.6.8 and 6.1.1.4)
;
P P 0.102 0.094
;International Tables for Crystallography
(1992, Vol. C, Tables 4.2.6.8 and 6.1.1.4)
;
Cl Cl 0.148 0.159
;International Tables for Crystallography
(1992, Vol. C, Tables 4.2.6.8 and 6.1.1.4)
;
Ir Ir -1.444 7.990
;International Tables for Crystallography
(1992, Vol. C, Tables 4.2.6.8 and 6.1.1.4)
;

loop_
_geom_angle_atom_site_label_1
_geom_angle_atom_site_label_2
_geom_angle_atom_site_label_3
_geom_angle
_geom_angle_publ_flag
P(1) Ir(1) N(1) 80.7(3) yes
P(1) Ir(1) C(1) 133.5(2) yes
P(1) Ir(1) C(01A) 99.6(4) yes
P(1) Ir(1) C(2) 96.0(3) yes
P(1) Ir(1) C(02A) 108.9(4) yes
N(1) Ir(1) C(1) 85.4(3) yes
N(1) Ir(1) C(01A) 179.6(4) yes
N(1) Ir(1) C(2) 85.6(3) yes
N(1) Ir(1) C(02A) 90.4(4) yes
C(1) Ir(1) C(01A) 94.2(4) yes
C(1) Ir(1) C(2) 38.6(4) yes
C(1) Ir(1) C(02A) 115.3(4) yes
C(01A) Ir(1) C(2) 94.1(4) yes
C(01A) Ir(1) C(02A) 89.7(5) yes
C(2) Ir(1) C(02A) 153.8(5) yes
P(2) Ir(2) N(2) 79.6(2) yes
P(2) Ir(2) C(01B) 95.9(4) yes
P(2) Ir(2) C(02B) 116.1(4) yes
P(2) Ir(2) C(5) 134.5(3) yes
P(2) Ir(2) C(6) 96.6(3) yes
N(2) Ir(2) C(01B) 175.3(5) yes
N(2) Ir(2) C(02B) 92.5(4) yes
N(2) Ir(2) C(5) 89.3(3) yes
N(2) Ir(2) C(6) 84.1(3) yes
C(01B) Ir(2) C(02B) 90.6(5) yes
C(01B) Ir(2) C(5) 93.0(4) yes
C(01B) Ir(2) C(6) 95.3(3) yes
C(02B) Ir(2) C(5) 108.3(5) yes
C(02B) Ir(2) C(6) 146.0(5) yes
C(5) Ir(2) C(6) 38.1(4) yes
Ir(1) P(1) C(16A) 98.6(4) yes
Ir(1) P(1) C(21A) 122.4(3) yes
Ir(1) P(1) C(31A) 118.1(3) yes
C(16A) P(1) C(21A) 104.3(4) yes
C(16A) P(1) C(31A) 107.1(4) yes
C(21A) P(1) C(31A) 104.3(5) yes
Ir(2) P(2) C(16B) 98.3(4) yes
Ir(2) P(2) C(21B) 119.3(3) yes
Ir(2) P(2) C(31B) 120.3(3) yes
C(16B) P(2) C(21B) 107.7(4) yes
C(16B) P(2) C(31B) 104.8(4) yes
C(21B) P(2) C(31B) 104.7(4) yes
Ir(1) N(1) C(11A) 120.2(7) yes
Ir(1) N(1) C(15A) 119.9(7) yes
C(11A) N(1) C(15A) 119.9(9) yes
Ir(2) N(2) C(11B) 119.9(7) yes
Ir(2) N(2) C(15B) 120.3(7) yes
C(11B) N(2) C(15B) 119.7(9) yes
Ir(1) C(1) C(2) 71.2(5) yes
Ir(1) C(1) C(8) 123.2(7) yes
C(2) C(1) C(8) 124.8(7) yes
Ir(1) C(01A) O(01A) 179(1) yes
Ir(2) C(01B) O(01B) 178(1) yes
Ir(1) C(2) C(1) 70.2(4) yes
Ir(1) C(2) C(3) 121.2(7) yes
C(1) C(2) C(3) 123.4(8) yes
Ir(1) C(02A) O(02A) 178.0(9) yes
Ir(2) C(02B) O(02B) 173(1) yes
C(2) C(3) C(4) 110.6(9) yes
C(3) C(4) C(5) 111.7(8) yes
Ir(2) C(5) C(4) 118.9(7) yes
Ir(2) C(5) C(6) 70.7(5) yes
C(4) C(5) C(6) 122.8(8) yes
Ir(2) C(6) C(5) 71.3(4) yes
Ir(2) C(6) C(7) 121.2(6) yes
C(5) C(6) C(7) 124.5(8) yes
C(6) C(7) C(8) 110.4(8) yes
C(1) C(8) C(7) 111.0(8) yes
N(1) C(11A) C(12A) 119(1) yes
N(1) C(11A) C(16A) 119.4(9) yes
C(12A) C(11A) C(16A) 121.2(9) yes
N(2) C(11B) C(12B) 120(1) yes
N(2) C(11B) C(16B) 118.3(8) yes
C(12B) C(11B) C(16B) 121.1(10) yes
C(11A) C(12A) C(13A) 119(1) yes
C(11B) C(12B) C(13B) 119(1) yes
C(12A) C(13A) C(14A) 120(1) yes
C(12B) C(13B) C(14B) 119(1) yes
C(13A) C(14A) C(15A) 117(1) yes
C(13B) C(14B) C(15B) 119(1) yes
N(1) C(15A) C(14A) 123(1) yes
N(2) C(15B) C(14B) 121(1) yes
P(1) C(16A) C(11A) 111.3(7) yes
P(2) C(16B) C(11B) 108.4(7) yes
P(1) C(21A) C(22A) 120.5(8) yes
P(1) C(21A) C(26A) 121.0(7) yes
C(22A) C(21A) C(26A) 118.4(10) yes
P(2) C(21B) C(22B) 115.0(7) yes
P(2) C(21B) C(26B) 125.1(8) yes
C(22B) C(21B) C(26B) 119.9(9) yes
C(21A) C(22A) C(23A) 120(1) yes
C(21B) C(22B) C(23B) 118.3(10) yes
C(22A) C(23A) C(24A) 119(1) yes
C(22B) C(23B) C(24B) 120(1) yes
C(23A) C(24A) C(25A) 121(1) yes
C(23B) C(24B) C(25B) 120(1) yes
C(24A) C(25A) C(26A) 119(1) yes
C(24B) C(25B) C(26B) 119(1) yes
C(21A) C(26A) C(25A) 121(1) yes
C(21B) C(26B) C(25B) 120(1) yes
P(1) C(31A) C(32A) 121.3(7) yes
P(1) C(31A) C(36A) 119.6(8) yes
C(32A) C(31A) C(36A) 119.0(8) yes
P(2) C(31B) C(32B) 119.1(6) yes
P(2) C(31B) C(36B) 121.5(8) yes
C(32B) C(31B) C(36B) 119.4(8) yes
C(31A) C(32A) C(33A) 119.5(10) yes
C(31B) C(32B) C(33B) 119.3(9) yes
C(32A) C(33A) C(34A) 120(1) yes
C(32B) C(33B) C(34B) 121(1) yes
C(33A) C(34A) C(35A) 119.9(9) yes
C(33B) C(34B) C(35B) 119(1) yes
C(34A) C(35A) C(36A) 119(1) yes
C(34B) C(35B) C(36B) 120(1) yes
C(31A) C(36A) C(35A) 120(1) yes
C(31B) C(36B) C(35B) 119(1) yes
Cl(1) C(41) Cl(2) 110.7(6) yes
Cl(1) C(41) Cl(3) 111.0(8) yes
Cl(2) C(41) Cl(3) 109.0(8) yes
Cl(4) C(42) Cl(5) 110.5(8) yes
Cl(4) C(42) Cl(6) 112(1) yes
Cl(5) C(42) Cl(6) 109.1(10) yes
Cl(7) C(43) Cl(8) 111.1(9) yes
Cl(7) C(43) Cl(9) 109.8(9) yes
Cl(8) C(43) Cl(9) 110.2(10) yes
Cl(10) C(44) Cl(11) 110.6(8) yes
Cl(10) C(44) Cl(12) 111(1) yes
Cl(11) C(44) Cl(12) 105(1) yes
F(1) B(1) F(2) 108(1) yes
F(1) B(1) F(3) 110(1) yes
F(1) B(1) F(4) 104(1) yes
F(2) B(1) F(3) 115(1) yes
F(2) B(1) F(4) 105(1) yes
F(3) B(1) F(4) 111(1) yes
F(5) B(2) F(6) 114(1) yes
F(5) B(2) F(7) 117(2) yes
F(5) B(2) F(8) 102(1) yes
F(6) B(2) F(7) 105(1) yes
F(6) B(2) F(8) 111(1) yes
F(7) B(2) F(8) 105(2) yes

loop_
_geom_bond_atom_site_label_1
_geom_bond_atom_site_label_2
_geom_bond_distance
_geom_bond_publ_flag
Ir(1) P(1) 2.363(3) yes
Ir(1) N(1) 2.135(9) yes
Ir(1) C(1) 2.193(9) yes
Ir(1) C(01A) 1.85(1) yes
Ir(1) C(2) 2.206(8) yes
Ir(1) C(02A) 1.96(1) yes
Ir(2) P(2) 2.348(3) yes
Ir(2) N(2) 2.151(8) yes
Ir(2) C(01B) 1.86(1) yes
Ir(2) C(02B) 1.95(1) yes
Ir(2) C(5) 2.214(9) yes
Ir(2) C(6) 2.206(7) yes
Cl(1) C(41) 1.73(1) yes
Cl(2) C(41) 1.78(1) yes
Cl(3) C(41) 1.76(2) yes
Cl(4) C(42) 1.71(2) yes
Cl(5) C(42) 1.75(2) yes
Cl(6) C(42) 1.73(2) yes
Cl(7) C(43) 1.77(2) yes
Cl(8) C(43) 1.68(2) yes
Cl(9) C(43) 1.73(2) yes
Cl(10) C(44) 1.66(2) yes
Cl(11) C(44) 1.74(2) yes
Cl(12) C(44) 1.71(2) yes
P(1) C(16A) 1.82(1) yes
P(1) C(21A) 1.830(10) yes
P(1) C(31A) 1.819(9) yes
P(2) C(16B) 1.83(1) yes
P(2) C(21B) 1.831(9) yes
P(2) C(31B) 1.834(8) yes
F(1) B(1) 1.42(1) yes
F(2) B(1) 1.33(2) yes
F(3) B(1) 1.31(2) yes
F(4) B(1) 1.34(2) yes
F(5) B(2) 1.34(2) yes
F(6) B(2) 1.31(2) yes
F(7) B(2) 1.18(3) yes
F(8) B(2) 1.22(3) yes
O(01A) C(01A) 1.15(2) yes
O(01B) C(01B) 1.16(1) yes
O(02A) C(02A) 1.14(1) yes
O(02B) C(02B) 1.13(1) yes
N(1) C(11A) 1.34(1) yes
N(1) C(15A) 1.36(2) yes
N(2) C(11B) 1.35(1) yes
N(2) C(15B) 1.37(1) yes
C(1) C(2) 1.45(1) yes
C(1) C(8) 1.50(1) yes
C(2) C(3) 1.52(1) yes
C(3) C(4) 1.55(1) yes
C(4) C(5) 1.52(1) yes
C(5) C(6) 1.44(1) yes
C(6) C(7) 1.51(1) yes
C(7) C(8) 1.57(1) yes
C(11A) C(12A) 1.40(2) yes
C(11A) C(16A) 1.49(2) yes
C(11B) C(12B) 1.38(1) yes
C(11B) C(16B) 1.50(2) yes
C(12A) C(13A) 1.38(2) yes
C(12B) C(13B) 1.40(2) yes
C(13A) C(14A) 1.40(2) yes
C(13B) C(14B) 1.39(2) yes
C(14A) C(15A) 1.35(2) yes
C(14B) C(15B) 1.35(2) yes
C(21A) C(22A) 1.38(1) yes
C(21A) C(26A) 1.39(2) yes
C(21B) C(22B) 1.42(2) yes
C(21B) C(26B) 1.36(1) yes
C(22A) C(23A) 1.40(2) yes
C(22B) C(23B) 1.39(2) yes
C(23A) C(24A) 1.37(2) yes
C(23B) C(24B) 1.38(2) yes
C(24A) C(25A) 1.37(2) yes
C(24B) C(25B) 1.37(2) yes
C(25A) C(26A) 1.37(2) yes
C(25B) C(26B) 1.38(2) yes
C(31A) C(32A) 1.39(1) yes
C(31A) C(36A) 1.39(1) yes
C(31B) C(32B) 1.39(2) yes
C(31B) C(36B) 1.38(1) yes
C(32A) C(33A) 1.40(1) yes
C(32B) C(33B) 1.40(1) yes
C(33A) C(34A) 1.39(2) yes
C(33B) C(34B) 1.37(2) yes
C(34A) C(35A) 1.37(2) yes
C(34B) C(35B) 1.38(2) yes
C(35A) C(36A) 1.40(1) yes
C(35B) C(36B) 1.39(1) yes

loop_
_geom_contact_atom_site_label_1
_geom_contact_atom_site_label_2
_geom_contact_distance
_geom_contact_site_symmetry_2
Cl(1) F(4) 3.30(1) 2_666
Cl(1) O(02A) 3.34(1) 2_666
Cl(1) F(2) 3.52(1) 2_666
Cl(1) Cl(1) 3.597(7) 2_666
Cl(3) O(01A) 3.35(1) 2_666
Cl(7) Cl(10) 3.354(9) 2_667
Cl(8) O(02B) 3.41(1) 1_455
Cl(9) O(01B) 3.58(1) 1_455
Cl(11) F(1) 3.47(2) 2_666
F(1) C(16A) 3.31(1) 2_656
F(1) C(16B) 3.45(1) 2_666
F(1) C(44) 3.49(2) 2_666
F(1) C(32A) 3.54(1) 2_656
F(1) C(12B) 3.57(1) 2_666
F(2) C(8) 3.24(1) 2_666
F(2) C(7) 3.35(1) 2_666
F(2) C(44) 3.35(2) 2_666
F(2) C(6) 3.50(1) 2_666
F(3) C(32A) 3.38(2) 2_656
F(4) C(16B) 3.36(1) 2_666
F(4) C(26B) 3.38(2) 2_666
F(4) C(12A) 3.50(2) 2_656
F(5) C(32B) 3.52(2) 2_777
F(5) C(12B) 3.59(2) 2_777
F(5) C(43) 3.59(2) 2_667
F(6) C(16B) 3.53(2) 2_777
F(6) C(32B) 3.53(2) 2_777
F(6) C(12A) 3.55(2) 2_767
F(6) C(16A) 3.59(2) 2_767
F(7) C(16A) 3.35(2) 2_767
F(7) C(2) 3.37(2) 2_767
F(7) C(3) 3.55(2) 2_767
F(8) C(42) 3.08(3) 2_767
F(8) C(43) 3.22(2) 2_667
O(02A) C(13A) 3.45(1) 2_656
O(02A) C(25B) 3.51(2) 2_666
O(02B) C(25A) 3.22(2) 2_767
O(02B) C(24A) 3.37(2) 2_767
C(32B) C(34A) 3.54(2) 1_665

loop_
_geom_torsion_atom_site_label_1
_geom_torsion_atom_site_label_2
_geom_torsion_atom_site_label_3
_geom_torsion_atom_site_label_4
_geom_torsion
_geom_torsion_publ_flag
Ir(1) P(1) C(16A) C(11A) -31.7(5) yes
Ir(1) P(1) C(21A) C(22A) 36.1(10) yes
Ir(1) P(1) C(21A) C(26A) -146.6(7) yes
Ir(1) P(1) C(31A) C(32A) 149.4(8) yes
Ir(1) P(1) C(31A) C(36A) -31(1) yes
Ir(1) N(1) C(11A) C(12A) -178.6(6) yes
Ir(1) N(1) C(11A) C(16A) 0.0(10) yes
Ir(1) N(1) C(15A) C(14A) 177.9(8) yes
Ir(1) C(1) C(2) C(3) -115.0(9) yes
Ir(1) C(1) C(8) C(7) 162.8(6) yes
Ir(1) C(2) C(1) C(8) 117.9(9) yes
Ir(1) C(2) C(3) C(4) -161.2(7) yes
Ir(2) P(2) C(16B) C(11B) 39.8(6) yes
Ir(2) P(2) C(21B) C(22B) -65.9(8) yes
Ir(2) P(2) C(21B) C(26B) 113.6(9) yes
Ir(2) P(2) C(31B) C(32B) -152.9(7) yes
Ir(2) P(2) C(31B) C(36B) 29(1) yes
Ir(2) N(2) C(11B) C(12B) -174.1(6) yes
Ir(2) N(2) C(11B) C(16B) 4.3(10) yes
Ir(2) N(2) C(15B) C(14B) 174.2(7) yes
Ir(2) C(5) C(4) C(3) -162.5(6) yes
Ir(2) C(5) C(6) C(7) 115.5(9) yes
Ir(2) C(6) C(5) C(4) -112.6(9) yes
Ir(2) C(6) C(7) C(8) 161.2(6) yes
P(1) Ir(1) N(1) C(11A) -17.3(6) yes
P(1) Ir(1) N(1) C(15A) 162.1(7) yes
P(1) Ir(1) C(1) C(2) -16.2(7) yes
P(1) Ir(1) C(1) C(8) -136.1(6) yes
P(1) Ir(1) C(01A) O(01A) -135.2 yes
P(1) Ir(1) C(2) C(1) 168.3(5) yes
P(1) Ir(1) C(2) C(3) -74.0(8) yes
P(1) Ir(1) C(02A) O(02A) -31(35) yes
P(1) C(16A) C(11A) N(1) 24.1(9) yes
P(1) C(16A) C(11A) C(12A) -157.4(7) yes
P(1) C(21A) C(22A) C(23A) 177.0(9) yes
P(1) C(21A) C(26A) C(25A) -176.0(9) yes
P(1) C(31A) C(32A) C(33A) 179.4(9) yes
P(1) C(31A) C(36A) C(35A) -179.0(9) yes
P(2) Ir(2) N(2) C(11B) 18.5(6) yes
P(2) Ir(2) N(2) C(15B) -158.6(7) yes
P(2) Ir(2) C(01B) O(01B) -4(28) yes
P(2) Ir(2) C(02B) O(02B) 140(9) yes
P(2) Ir(2) C(5) C(4) 124.1(6) yes
P(2) Ir(2) C(5) C(6) 6.6(7) yes
P(2) Ir(2) C(6) C(5) -175.3(5) yes
P(2) Ir(2) C(6) C(7) 65.1(7) yes
P(2) C(16B) C(11B) N(2) -32.2(9) yes
P(2) C(16B) C(11B) C(12B) 146.2(7) yes
P(2) C(21B) C(22B) C(23B) 178.2(9) yes
P(2) C(21B) C(26B) C(25B) -179.4(9) yes
P(2) C(31B) C(32B) C(33B) -179.5(9) yes
P(2) C(31B) C(36B) C(35B) 178.8(9) yes
O(01A) C(01A) Ir(1) N(1) 77.9 yes
O(01A) C(01A) Ir(1) C(1) 89.4 yes
O(01A) C(01A) Ir(1) C(2) 128.0 yes
O(01A) C(01A) Ir(1) C(02A) -26.0 yes
O(01B) C(01B) Ir(2) N(2) 10(31) yes
O(01B) C(01B) Ir(2) C(02B) -120(28) yes
O(01B) C(01B) Ir(2) C(5) 131(28) yes
O(01B) C(01B) Ir(2) C(6) 92(28) yes
O(02A) C(02A) Ir(1) N(1) 48(35) yes
O(02A) C(02A) Ir(1) C(1) 133(35) yes
O(02A) C(02A) Ir(1) C(01A) -131(35) yes
O(02A) C(02A) Ir(1) C(2) 129(34) yes
O(02B) C(02B) Ir(2) N(2) 60(9) yes
O(02B) C(02B) Ir(2) C(01B) -123(9) yes
O(02B) C(02B) Ir(2) C(5) -29(9) yes
O(02B) C(02B) Ir(2) C(6) -22(10) yes
N(1) Ir(1) P(1) C(16A) 23.8(3) yes
N(1) Ir(1) P(1) C(21A) 136.8(4) yes
N(1) Ir(1) P(1) C(31A) -91.0(4) yes
N(1) Ir(1) C(1) C(2) -88.8(6) yes
N(1) Ir(1) C(1) C(8) 151.4(7) yes
N(1) Ir(1) C(2) C(1) 88.1(6) yes
N(1) Ir(1) C(2) C(3) -154.1(8) yes
N(1) C(11A) C(12A) C(13A) 0(1) yes
N(1) C(15A) C(14A) C(13A) 0(1) yes
N(2) Ir(2) P(2) C(16B) -28.7(3) yes
N(2) Ir(2) P(2) C(21B) -144.4(4) yes
N(2) Ir(2) P(2) C(31B) 83.9(4) yes
N(2) Ir(2) C(5) C(4) -161.2(7) yes
N(2) Ir(2) C(5) C(6) 81.3(5) yes
N(2) Ir(2) C(6) C(5) -96.5(5) yes
N(2) Ir(2) C(6) C(7) 143.9(8) yes
N(2) C(11B) C(12B) C(13B) -2(1) yes
N(2) C(15B) C(14B) C(13B) 1(1) yes
C(1) Ir(1) P(1) C(16A) -50.7(4) yes
C(1) Ir(1) P(1) C(21A) 62.3(5) yes
C(1) Ir(1) P(1) C(31A) -165.5(5) yes
C(1) Ir(1) N(1) C(11A) 118.2(6) yes
C(1) Ir(1) N(1) C(15A) -62.4(7) yes
C(1) Ir(1) C(2) C(3) 117.8(10) yes
C(1) C(2) Ir(1) C(01A) -91.6(6) yes
C(1) C(2) Ir(1) C(02A) 6(1) yes
C(1) C(2) C(3) C(4) -75(1) yes
C(1) C(8) C(7) C(6) -107.1(9) yes
C(01A) Ir(1) P(1) C(16A) -156.0(4) yes
C(01A) Ir(1) P(1) C(21A) -43.0(5) yes
C(01A) Ir(1) P(1) C(31A) 89.2(5) yes
C(01A) Ir(1) N(1) C(11A) 129(58) yes
C(01A) Ir(1) N(1) C(15A) -50(58) yes
C(01A) Ir(1) C(1) C(2) 91.3(6) yes
C(01A) Ir(1) C(1) C(8) -28.6(8) yes
C(01A) Ir(1) C(2) C(3) 26.2(9) yes
C(01B) Ir(2) P(2) C(16B) 150.1(4) yes
C(01B) Ir(2) P(2) C(21B) 34.4(4) yes
C(01B) Ir(2) P(2) C(31B) -97.3(5) yes
C(01B) Ir(2) N(2) C(11B) 3(4) yes
C(01B) Ir(2) N(2) C(15B) -173(3) yes
C(01B) Ir(2) C(5) C(4) 22.8(8) yes
C(01B) Ir(2) C(5) C(6) -94.7(6) yes
C(01B) Ir(2) C(6) C(5) 88.2(6) yes
C(01B) Ir(2) C(6) C(7) -31.4(9) yes
C(2) Ir(1) P(1) C(16A) -60.8(4) yes
C(2) Ir(1) P(1) C(21A) 52.3(5) yes
C(2) Ir(1) P(1) C(31A) -175.5(5) yes
C(2) Ir(1) N(1) C(11A) 79.5(6) yes
C(2) Ir(1) N(1) C(15A) -101.1(7) yes
C(2) Ir(1) C(1) C(8) -119.9(9) yes
C(2) C(1) Ir(1) C(02A) -177.0(6) yes
C(2) C(1) C(8) C(7) 73(1) yes
C(2) C(3) C(4) C(5) 106.3(10) yes
C(02A) Ir(1) P(1) C(16A) 111.0(5) yes
C(02A) Ir(1) P(1) C(21A) -136.0(5) yes
C(02A) Ir(1) P(1) C(31A) -3.8(6) yes
C(02A) Ir(1) N(1) C(11A) -126.4(7) yes
C(02A) Ir(1) N(1) C(15A) 52.9(7) yes
C(02A) Ir(1) C(1) C(8) 63.1(8) yes
C(02A) Ir(1) C(2) C(3) 123(1) yes
C(02B) Ir(2) P(2) C(16B) -116.4(5) yes
C(02B) Ir(2) P(2) C(21B) 127.9(5) yes
C(02B) Ir(2) P(2) C(31B) -3.8(6) yes
C(02B) Ir(2) N(2) C(11B) 134.5(7) yes
C(02B) Ir(2) N(2) C(15B) -42.5(7) yes
C(02B) Ir(2) C(5) C(4) -68.8(8) yes
C(02B) Ir(2) C(5) C(6) 173.7(6) yes
C(02B) Ir(2) C(6) C(5) -10.7(9) yes
C(02B) Ir(2) C(6) C(7) -130.3(9) yes
C(3) C(2) C(1) C(8) 2(1) yes
C(3) C(4) C(5) C(6) -77(1) yes
C(4) C(5) Ir(2) C(6) 117.5(9) yes
C(4) C(5) C(6) C(7) 2(1) yes
C(5) Ir(2) P(2) C(16B) 50.0(4) yes
C(5) Ir(2) P(2) C(21B) -65.7(5) yes
C(5) Ir(2) P(2) C(31B) 162.6(5) yes
C(5) Ir(2) N(2) C(11B) -117.1(6) yes
C(5) Ir(2) N(2) C(15B) 65.8(7) yes
C(5) Ir(2) C(6) C(7) -119.6(10) yes
C(5) C(6) C(7) C(8) 73(1) yes
C(6) Ir(2) P(2) C(16B) 54.1(3) yes
C(6) Ir(2) P(2) C(21B) -61.6(4) yes
C(6) Ir(2) P(2) C(31B) 166.6(4) yes
C(6) Ir(2) N(2) C(11B) -79.3(6) yes
C(6) Ir(2) N(2) C(15B) 103.6(7) yes
C(11A) N(1) C(15A) C(14A) -2(1) yes
C(11A) C(12A) C(13A) C(14A) -2(1) yes
C(11A) C(16A) P(1) C(21A) -158.4(5) yes
C(11A) C(16A) P(1) C(31A) 91.4(6) yes
C(11B) N(2) C(15B) C(14B) -2(1) yes
C(11B) C(12B) C(13B) C(14B) 1(1) yes
C(11B) C(16B) P(2) C(21B) 164.2(6) yes
C(11B) C(16B) P(2) C(31B) -84.7(7) yes
C(12A) C(11A) N(1) C(15A) 2(1) yes
C(12A) C(13A) C(14A) C(15A) 1(1) yes
C(12B) C(11B) N(2) C(15B) 2(1) yes
C(12B) C(13B) C(14B) C(15B) -1(1) yes
C(13A) C(12A) C(11A) C(16A) -178.2(9) yes
C(13B) C(12B) C(11B) C(16B) 179.3(9) yes
C(15A) N(1) C(11A) C(16A) -179.3(7) yes
C(15B) N(2) C(11B) C(16B) -178.6(8) yes
C(16A) P(1) C(21A) C(22A) 146.3(9) yes
C(16A) P(1) C(21A) C(26A) -36.5(9) yes
C(16A) P(1) C(31A) C(32A) 39(1) yes
C(16A) P(1) C(31A) C(36A) -141.2(9) yes
C(16B) P(2) C(21B) C(22B) -176.5(8) yes
C(16B) P(2) C(21B) C(26B) 2(1) yes
C(16B) P(2) C(31B) C(32B) -43.8(10) yes
C(16B) P(2) C(31B) C(36B) 138.2(9) yes
C(21A) P(1) C(31A) C(32A) -70.8(10) yes
C(21A) P(1) C(31A) C(36A) 108.6(9) yes
C(21A) C(22A) C(23A) C(24A) 0(1) yes
C(21A) C(26A) C(25A) C(24A) -1(1) yes
C(21B) P(2) C(31B) C(32B) 69.4(9) yes
C(21B) P(2) C(31B) C(36B) -108.6(9) yes
C(21B) C(22B) C(23B) C(24B) 1(1) yes
C(21B) C(26B) C(25B) C(24B) 1(1) yes
C(22A) C(21A) P(1) C(31A) -101.5(9) yes
C(22A) C(21A) C(26A) C(25A) 1(1) yes
C(22A) C(23A) C(24A) C(25A) 0(1) yes
C(22B) C(21B) P(2) C(31B) 72.4(8) yes
C(22B) C(21B) C(26B) C(25B) 0(1) yes
C(22B) C(23B) C(24B) C(25B) 0(1) yes
C(23A) C(22A) C(21A) C(26A) 0(1) yes
C(23A) C(24A) C(25A) C(26A) 1(1) yes
C(23B) C(22B) C(21B) C(26B) -1(1) yes
C(23B) C(24B) C(25B) C(26B) 0(1) yes
C(26A) C(21A) P(1) C(31A) 75.7(9) yes
C(26B) C(21B) P(2) C(31B) -108.1(9) yes
C(31A) C(32A) C(33A) C(34A) 1(1) yes
C(31A) C(36A) C(35A) C(34A) -2(1) yes
C(31B) C(32B) C(33B) C(34B) 2(1) yes
C(31B) C(36B) C(35B) C(34B) -1(1) yes
C(32A) C(31A) C(36A) C(35A) 0(1) yes
C(32A) C(33A) C(34A) C(35A) -3(1) yes
C(32B) C(31B) C(36B) C(35B) 0(1) yes
C(32B) C(33B) C(34B) C(35B) -3(1) yes
C(33A) C(32A) C(31A) C(36A) 0(1) yes
C(33A) C(34A) C(35A) C(36A) 4(1) yes
C(33B) C(32B) C(31B) C(36B) -1(1) yes
C(33B) C(34B) C(35B) C(36B) 2(1) yes
C(33B) C(34B) C(35B) C(36B) 2(1) yes
